data_7116178
loop_
_publ_author_name
'Cao, Gao-Juan'
'Liu, Jing-Dong'
'Zhuang, Ting-Ting'
'Cai, Xiu-Hong'
'Zheng, Shou-Tian'

_publ_section_title
;
 A polyoxometalate-organic supramolecular nanotube with high chemical
 stability and proton-conducting properties.
;
_journal_issue 11
_journal_name_full 'Chemical communications (Cambridge, England)'
_journal_page_first 2048
_journal_page_last 2051
_journal_paper_doi 10.1039/c4cc08445d
_journal_volume 51
_journal_year 2015
_chemical_formula_sum 'C8 H16 N11 Ni5 O38 P S3 W9'
_chemical_formula_weight 2949.67
_chemical_name_systematic
; 
 ? 
;
_space_group_IT_number 176
_symmetry_cell_setting hexagonal
_symmetry_space_group_name_Hall '-P 6c'
_symmetry_space_group_name_H-M 'P 63/m'
_atom_sites_solution_hydrogens geom
_atom_sites_solution_primary direct
_atom_sites_solution_secondary difmap
_audit_creation_method SHELXL-97
_audit_update_record
;
2014-10-20 deposited with the CCDC.
2014-12-09 downloaded from the CCDC.
;
_cell_angle_alpha 90.00
_cell_angle_beta 90.00
_cell_angle_gamma 120.00
_cell_formula_units_Z 6
_cell_length_a 32.897(5)
_cell_length_b 32.897(5)
_cell_length_c 13.939(3)
_cell_measurement_reflns_used 94082
_cell_measurement_temperature 293(2)
_cell_measurement_theta_max 27.48
_cell_measurement_theta_min 3.01
_cell_volume 13064(4)
_computing_cell_refinement 'CrystalClear (Rigaku Corp., 2000)'
_computing_data_collection 'CrystalClear (Rigaku Corp., 2000)'
_computing_data_reduction 'CrystalClear (Rigaku Corp., 2000)'
_computing_molecular_graphics SHELXTL
_computing_publication_material SHELXTL
_computing_structure_refinement 'SHELXL-97 (Sheldrick, 1997)'
_computing_structure_solution 'SHELXS-97 (Sheldrick, 1990)'
_diffrn_ambient_temperature 293(2)
_diffrn_measured_fraction_theta_full 0.995
_diffrn_measured_fraction_theta_max 0.995
_diffrn_measurement_device_type 'R-AXIS RAPID'
_diffrn_measurement_method dtprofit.ref
_diffrn_radiation_monochromator graphite
_diffrn_radiation_source 'fine-focus sealed tube'
_diffrn_radiation_type MoK\a
_diffrn_radiation_wavelength 0.71073
_diffrn_reflns_av_R_equivalents 0.1150
_diffrn_reflns_av_sigmaI/netI 0.0710
_diffrn_reflns_limit_h_max 42
_diffrn_reflns_limit_h_min -42
_diffrn_reflns_limit_k_max 42
_diffrn_reflns_limit_k_min -42
_diffrn_reflns_limit_l_max 17
_diffrn_reflns_limit_l_min -18
_diffrn_reflns_number 94082
_diffrn_reflns_theta_full 27.48
_diffrn_reflns_theta_max 27.48
_diffrn_reflns_theta_min 3.01
_diffrn_standards_decay_% none
_diffrn_standards_interval_count none
_diffrn_standards_interval_time none
_diffrn_standards_number none
_exptl_absorpt_coefficient_mu 13.035
_exptl_absorpt_correction_T_max 0.352
_exptl_absorpt_correction_T_min 0.163
_exptl_absorpt_correction_type empirical
_exptl_absorpt_process_details 'SADABS (Sheldrick, 1996)'
_exptl_crystal_colour Green
_exptl_crystal_density_diffrn 2.250
_exptl_crystal_density_method 'not measured'
_exptl_crystal_description Prism
_exptl_crystal_F_000 7866
_exptl_crystal_size_max 0.15
_exptl_crystal_size_mid 0.15
_exptl_crystal_size_min 0.08
_refine_diff_density_max 1.574
_refine_diff_density_min -2.268
_refine_diff_density_rms 0.237
_refine_ls_extinction_method none
_refine_ls_goodness_of_fit_ref 1.068
_refine_ls_hydrogen_treatment mixed
_refine_ls_matrix_type full
_refine_ls_number_parameters 371
_refine_ls_number_reflns 10348
_refine_ls_number_restraints 12
_refine_ls_restrained_S_all 1.068
_refine_ls_R_factor_all 0.0919
_refine_ls_R_factor_gt 0.0531
_refine_ls_shift/su_max 0.001
_refine_ls_shift/su_mean 0.000
_refine_ls_structure_factor_coef Fsqd
_refine_ls_weighting_details 'calc w=1/[\s^2^(Fo^2^)+(0.0474P)^2^+0.0000P] where P=(Fo^2^+2Fc^2^)/3'
_refine_ls_weighting_scheme calc
_refine_ls_wR_factor_gt 0.0992
_refine_ls_wR_factor_ref 0.1089
_reflns_number_gt 7436
_reflns_number_total 10403
_reflns_threshold_expression >2sigma(I)
_cod_data_source_file c4cc08445d2.cif
_cod_data_source_block 2
_cod_depositor_comments
;
The following automatic conversions were performed:

'_symmetry_cell_setting' value 'Hexagonal' changed to 'hexagonal'
according to
/usr/data/users/saulius/crontab/automatic-downloads/rss-feeds/RSC/lib/dictionaries/cif_core.dic
dictionary named 'cif_core.dic' version 2.4.2 from 2011-04-26.

Automatic conversion script
Id: cif_fix_values 2935 2014-11-11 08:27:57Z andrius 

 Adding full bibliography for 7116178.cif.
;
_cod_original_sg_symbol_H-M P6(3)/m
_cod_database_code 7116178

loop_
_symmetry_equiv_pos_as_xyz
'x, y, z'
'-y, x-y, z'
'-x+y, -x, z'
'-x, -y, z+1/2'
'y, -x+y, z+1/2'
'x-y, x, z+1/2'
'-x, -y, -z'
'y, -x+y, -z'
'x-y, x, -z'
'x, y, -z-1/2'
'-y, x-y, -z-1/2'
'-x+y, -x, -z-1/2'

loop_
_atom_site_label
_atom_site_type_symbol
_atom_site_fract_x
_atom_site_fract_y
_atom_site_fract_z
_atom_site_U_iso_or_equiv
_atom_site_adp_type
_atom_site_occupancy
_atom_site_symmetry_multiplicity
_atom_site_calc_flag
_atom_site_refinement_flags
_atom_site_disorder_assembly
_atom_site_disorder_group
P1 P 0.41779(13) 0.28438(13) 0.2500 0.0242(8) Uani 1 2 d S . .
W1 W 0.309305(15) 0.238530(15) 0.37286(3) 0.02715(11) Uani 1 1 d . . .
W2 W 0.34843(2) 0.34401(2) 0.2500 0.02671(14) Uani 1 2 d S . .
W3 W 0.461437(15) 0.394969(15) 0.38403(3) 0.02965(11) Uani 1 1 d . . .
W4 W 0.525505(15) 0.337079(15) 0.38203(3) 0.03290(12) Uani 1 1 d . . .
W5 W 0.420807(16) 0.288996(15) 0.50345(3) 0.02913(11) Uani 1 1 d . . .
Ni1 Ni 0.40561(7) 0.00913(6) 0.2500 0.0294(4) Uani 1 2 d S . .
Ni2 Ni 0.40928(6) 0.12210(6) 0.2500 0.0220(4) Uani 1 2 d S . .
Ni3 Ni 0.38002(4) 0.18242(4) 0.36588(9) 0.0257(3) Uani 1 1 d . . .
Ni4 Ni 0.47811(6) 0.22778(6) 0.2500 0.0274(4) Uani 1 2 d S . .
S1 S 0.34569(12) 0.11860(10) 0.4801(2) 0.0451(8) Uani 1 1 d . . .
S2 S 0.54028(14) 0.20926(14) 0.2500 0.0486(12) Uani 1 2 d S . .
O1 O 0.4771(3) 0.4501(2) 0.4264(5) 0.043(2) Uani 1 1 d . . .
O2 O 0.2780(3) 0.2205(3) 0.2500 0.028(2) Uani 1 2 d S . .
O3 O 0.5812(2) 0.3602(2) 0.4303(6) 0.044(2) Uani 1 1 d . . .
O4 O 0.5382(3) 0.3586(3) 0.2500 0.041(3) Uani 1 2 d S . .
O5 O 0.4882(2) 0.3161(2) 0.4988(5) 0.0358(18) Uani 1 1 d . . .
O6 O 0.5108(2) 0.2797(2) 0.3494(5) 0.0291(16) Uani 1 1 d . . .
O7 O 0.2620(2) 0.2156(3) 0.4495(5) 0.0382(19) Uani 1 1 d . . .
O8 O 0.3611(2) 0.2769(2) 0.4572(5) 0.0326(17) Uani 1 1 d . . .
O9 O 0.5175(2) 0.3940(2) 0.3978(5) 0.0361(18) Uani 1 1 d . . .
O10 O 0.3978(2) 0.3720(2) 0.3421(5) 0.0343(17) Uani 1 1 d . . .
O11 O 0.3278(4) 0.3817(4) 0.2500 0.039(3) Uani 1 2 d S . .
O12 O 0.4756(3) 0.4062(3) 0.2500 0.030(2) Uani 1 2 d S . .
O13 O 0.3251(2) 0.1943(2) 0.3702(5) 0.0289(16) Uani 1 1 d . . .
O14 O 0.4149(3) 0.2372(3) 0.2500 0.026(2) Uani 1 2 d S . .
O15 O 0.4103(2) 0.2328(2) 0.4690(5) 0.0312(17) Uani 1 1 d . . .
O16 O 0.4444(2) 0.3136(2) 0.3397(4) 0.0210(14) Uani 1 1 d . . .
O17 O 0.3109(2) 0.3006(2) 0.3434(5) 0.0265(16) Uani 1 1 d . . .
O18 O 0.3684(3) 0.2791(3) 0.2500 0.023(2) Uani 1 2 d S . .
O19 O 0.4119(3) 0.2842(3) 0.6264(5) 0.042(2) Uani 1 1 d . . .
O20 O 0.4374(2) 0.3580(2) 0.4936(5) 0.0287(16) Uani 1 1 d . . .
O21 O 0.3570(3) 0.1402(3) 0.2500 0.023(2) Uani 1 2 d S . .
O22 O 0.4380(2) 0.1776(2) 0.3457(5) 0.0240(15) Uani 1 1 d . . .
N1 N 0.4318(3) -0.0206(3) 0.3487(6) 0.042(2) Uani 1 1 d . . .
H1A H 0.4505 0.0013 0.3916 0.050 Uiso 1 1 calc R A 1
H1B H 0.4078 -0.0441 0.3808 0.050 Uiso 1 1 calc R A 1
N2 N 0.5412(4) 0.1285(4) 0.2500 0.046(4) Uani 1 2 d S . .
N3 N 0.3421(3) 0.0344(3) 0.4881(6) 0.035(2) Uani 1 1 d . . .
N4 N 0.4693(4) 0.1167(4) 0.2500 0.027(3) Uani 1 2 d S . .
N5 N 0.4661(4) 0.0725(4) 0.2500 0.026(3) Uani 1 2 d S . .
N6 N 0.3772(3) 0.0311(3) 0.3577(6) 0.028(2) Uani 1 1 d . . .
N7 N 0.3783(3) 0.0748(3) 0.3587(6) 0.0271(19) Uani 1 1 d . . .
C1 C 0.460(3) -0.040(3) 0.294(5) 0.081(14) Uani 0.55(8) 1 d PU . 1
H1C H 0.4925 -0.0215 0.3154 0.097 Uiso 0.55(8) 1 calc PR . 1
H1D H 0.4484 -0.0717 0.3154 0.097 Uiso 0.55(8) 1 calc PR . 1
C1A C 0.436(3) -0.059(3) 0.304(6) 0.081(14) Uani 0.45(8) 1 d PU . 2
H1AB H 0.4098 -0.0890 0.3259 0.097 Uiso 0.45(8) 1 calc PR . 2
H1AC H 0.4646 -0.0577 0.3259 0.097 Uiso 0.45(8) 1 calc PR . 2
C2 C 0.5112(5) 0.0821(5) 0.2500 0.055(5) Uani 1 2 d S . .
H2A H 0.5202 0.0594 0.2500 0.066 Uiso 1 2 calc SR . .
C3 C 0.3556(4) 0.0084(4) 0.4374(7) 0.031(2) Uani 1 1 d . . .
H3A H 0.3505 -0.0210 0.4553 0.038 Uiso 1 1 calc R . .
C4 C 0.3557(4) 0.0748(3) 0.4371(8) 0.031(2) Uani 1 1 d . . .
C5 C 0.5149(5) 0.1506(5) 0.2500 0.029(3) Uani 1 2 d S . .
O1W O 0.3402(4) -0.0583(4) 0.2500 0.049(3) Uani 1 2 d S . .
H1WA H 0.3369 -0.0744 0.3001 0.059 Uiso 0.50 1 d PR . .
H1WB H 0.3369 -0.0744 0.1999 0.059 Uiso 0.50 1 d PR . .

loop_
_atom_site_aniso_label
_atom_site_aniso_U_11
_atom_site_aniso_U_22
_atom_site_aniso_U_33
_atom_site_aniso_U_23
_atom_site_aniso_U_13
_atom_site_aniso_U_12
P1 0.0225(18) 0.0232(19) 0.025(2) 0.000 0.000 0.0103(16)
W1 0.0279(2) 0.0302(2) 0.0253(2) 0.00176(19) 0.00373(18) 0.01601(19)
W2 0.0298(3) 0.0308(3) 0.0259(3) 0.000 0.000 0.0199(3)
W3 0.0318(2) 0.0253(2) 0.0338(2) -0.00620(19) -0.0059(2) 0.01569(19)
W4 0.0269(2) 0.0261(2) 0.0466(3) -0.0073(2) -0.0093(2) 0.01398(19)
W5 0.0388(3) 0.0301(2) 0.0238(2) -0.00502(19) -0.00511(19) 0.0212(2)
Ni1 0.0376(11) 0.0242(10) 0.0254(10) 0.000 0.000 0.0148(9)
Ni2 0.0248(9) 0.0185(9) 0.0222(9) 0.000 0.000 0.0105(8)
Ni3 0.0299(7) 0.0241(7) 0.0241(7) -0.0012(6) 0.0004(6) 0.0142(6)
Ni4 0.0244(9) 0.0200(9) 0.0365(11) 0.000 0.000 0.0101(8)
S1 0.070(2) 0.0399(17) 0.0358(17) 0.0100(14) 0.0219(16) 0.0350(17)
S2 0.023(2) 0.026(2) 0.095(4) 0.000 0.000 0.0113(17)
O1 0.054(5) 0.032(4) 0.048(5) -0.005(4) -0.006(4) 0.026(4)
O2 0.026(5) 0.030(5) 0.033(6) 0.000 0.000 0.018(5)
O3 0.028(4) 0.033(4) 0.070(6) -0.011(4) -0.024(4) 0.014(3)
O4 0.023(5) 0.024(6) 0.069(8) 0.000 0.000 0.006(5)
O5 0.029(4) 0.038(4) 0.041(5) -0.012(4) -0.011(3) 0.017(3)
O6 0.023(4) 0.034(4) 0.030(4) 0.001(3) -0.001(3) 0.014(3)
O7 0.034(4) 0.052(5) 0.026(4) 0.017(4) 0.015(3) 0.020(4)
O8 0.040(4) 0.035(4) 0.028(4) 0.001(3) 0.000(3) 0.024(4)
O9 0.030(4) 0.021(4) 0.051(5) -0.009(3) -0.009(4) 0.008(3)
O10 0.037(4) 0.035(4) 0.035(4) -0.004(3) 0.001(3) 0.022(4)
O11 0.048(7) 0.037(6) 0.042(7) 0.000 0.000 0.029(6)
O12 0.031(6) 0.024(5) 0.034(6) 0.000 0.000 0.014(5)
O13 0.025(4) 0.026(4) 0.034(4) 0.000(3) 0.001(3) 0.012(3)
O14 0.019(5) 0.030(5) 0.032(6) 0.000 0.000 0.014(4)
O15 0.041(4) 0.032(4) 0.027(4) -0.002(3) -0.004(3) 0.023(4)
O16 0.027(4) 0.019(3) 0.018(3) -0.004(3) -0.002(3) 0.012(3)
O17 0.027(4) 0.038(4) 0.025(4) 0.002(3) -0.002(3) 0.024(3)
O18 0.025(5) 0.019(5) 0.026(5) 0.000 0.000 0.010(4)
O19 0.068(6) 0.051(5) 0.017(4) -0.003(3) -0.004(4) 0.038(5)
O20 0.033(4) 0.029(4) 0.030(4) -0.003(3) -0.006(3) 0.019(3)
O21 0.036(6) 0.013(4) 0.020(5) 0.000 0.000 0.011(4)
O22 0.025(4) 0.018(3) 0.029(4) -0.004(3) -0.001(3) 0.011(3)
N1 0.049(6) 0.047(6) 0.026(5) 0.004(5) 0.000(4) 0.021(5)
N2 0.024(7) 0.020(7) 0.084(11) 0.000 0.000 0.004(6)
N3 0.046(6) 0.033(5) 0.026(5) 0.006(4) 0.001(4) 0.019(5)
N4 0.018(6) 0.027(7) 0.034(7) 0.000 0.000 0.008(5)
N5 0.030(7) 0.026(6) 0.027(7) 0.000 0.000 0.018(6)
N6 0.026(4) 0.020(4) 0.035(5) -0.003(4) 0.003(4) 0.009(4)
N7 0.029(5) 0.023(4) 0.033(5) -0.001(4) 0.006(4) 0.014(4)
C1 0.12(4) 0.08(3) 0.087(18) -0.03(3) -0.03(3) 0.08(3)
C1A 0.12(4) 0.08(3) 0.087(18) -0.03(3) -0.03(3) 0.08(3)
C2 0.029(9) 0.026(9) 0.117(17) 0.000 0.000 0.020(8)
C3 0.032(6) 0.032(6) 0.025(6) 0.005(5) 0.005(5) 0.012(5)
C4 0.037(6) 0.025(5) 0.029(6) 0.004(5) -0.001(5) 0.016(5)
C5 0.031(8) 0.026(8) 0.040(9) 0.000 0.000 0.023(7)
O1W 0.067(8) 0.030(6) 0.026(6) 0.000 0.000 0.007(6)

loop_
_atom_type_symbol
_atom_type_description
_atom_type_scat_dispersion_real
_atom_type_scat_dispersion_imag
_atom_type_scat_source
C C 0.0033 0.0016 'International Tables Vol C Tables 4.2.6.8 and 6.1.1.4'
H H 0.0000 0.0000 'International Tables Vol C Tables 4.2.6.8 and 6.1.1.4'
N N 0.0061 0.0033 'International Tables Vol C Tables 4.2.6.8 and 6.1.1.4'
O O 0.0106 0.0060 'International Tables Vol C Tables 4.2.6.8 and 6.1.1.4'
P P 0.1023 0.0942 'International Tables Vol C Tables 4.2.6.8 and 6.1.1.4'
Ni Ni 0.3393 1.1124 'International Tables Vol C Tables 4.2.6.8 and 6.1.1.4'
W W -0.8490 6.8722 'International Tables Vol C Tables 4.2.6.8 and 6.1.1.4'
S S 0.1246 0.1234 'International Tables Vol C Tables 4.2.6.8 and 6.1.1.4'

loop_
_geom_angle_atom_site_label_1
_geom_angle_atom_site_label_2
_geom_angle_atom_site_label_3
_geom_angle
_geom_angle_site_symmetry_1
_geom_angle_site_symmetry_3
O14 P1 O18 111.3(5) . .
O14 P1 O16 111.3(3) . .
O18 P1 O16 107.7(3) . .
O14 P1 O16 111.3(3) . 10_556
O18 P1 O16 107.7(3) . 10_556
O16 P1 O16 107.2(5) . 10_556
O7 W1 O13 103.0(3) . .
O7 W1 O8 102.6(3) . .
O13 W1 O8 91.4(3) . .
O7 W1 O2 100.9(3) . .
O13 W1 O2 93.4(3) . .
O8 W1 O2 154.3(3) . .
O7 W1 O17 97.3(3) . .
O13 W1 O17 159.6(3) . .
O8 W1 O17 84.1(3) . .
O2 W1 O17 82.6(3) . .
O7 W1 O18 168.3(3) . .
O13 W1 O18 87.3(3) . .
O8 W1 O18 82.4(3) . .
O2 W1 O18 72.6(3) . .
O17 W1 O18 72.4(3) . .
O11 W2 O17 102.0(3) . 10_556
O11 W2 O17 102.0(3) . .
O17 W2 O17 88.2(4) 10_556 .
O11 W2 O10 101.8(3) . .
O17 W2 O10 156.2(3) 10_556 .
O17 W2 O10 88.7(3) . .
O11 W2 O10 101.8(3) . 10_556
O17 W2 O10 88.7(3) 10_556 10_556
O17 W2 O10 156.2(3) . 10_556
O10 W2 O10 84.7(4) . 10_556
O11 W2 O18 172.6(4) . .
O17 W2 O18 72.9(2) 10_556 .
O17 W2 O18 72.9(2) . .
O10 W2 O18 83.6(2) . .
O10 W2 O18 83.6(2) 10_556 .
O1 W3 O20 102.3(3) . .
O1 W3 O9 101.8(3) . .
O20 W3 O9 90.3(3) . .
O1 W3 O12 102.4(4) . .
O20 W3 O12 155.2(3) . .
O9 W3 O12 87.6(4) . .
O1 W3 O10 102.2(3) . .
O20 W3 O10 88.2(3) . .
O9 W3 O10 155.7(3) . .
O12 W3 O10 83.8(4) . .
O1 W3 O16 172.7(3) . .
O20 W3 O16 73.2(2) . .
O9 W3 O16 72.8(2) . .
O12 W3 O16 82.6(3) . .
O10 W3 O16 83.5(2) . .
O3 W4 O6 103.6(3) . .
O3 W4 O4 102.8(4) . .
O6 W4 O4 92.3(4) . .
O3 W4 O5 99.9(3) . .
O6 W4 O5 92.8(3) . .
O4 W4 O5 154.9(4) . .
O3 W4 O9 98.6(3) . .
O6 W4 O9 157.8(3) . .
O4 W4 O9 82.5(4) . .
O5 W4 O9 83.5(3) . .
O3 W4 O16 168.2(3) . .
O6 W4 O16 85.8(2) . .
O4 W4 O16 83.6(3) . .
O5 W4 O16 72.3(2) . .
O9 W4 O16 72.2(2) . .
O19 W5 O15 103.8(3) . .
O19 W5 O8 101.8(3) . .
O15 W5 O8 92.6(3) . .
O19 W5 O5 100.3(3) . .
O15 W5 O5 93.1(3) . .
O8 W5 O5 155.1(3) . .
O19 W5 O20 96.1(3) . .
O15 W5 O20 160.1(3) . .
O8 W5 O20 83.4(3) . .
O5 W5 O20 83.0(3) . .
O19 W5 O16 167.5(3) . .
O15 W5 O16 87.5(3) . .
O8 W5 O16 82.8(3) . .
O5 W5 O16 73.3(3) . .
O20 W5 O16 72.7(2) . .
N5 Ni1 N6 91.3(3) . 10_556
N5 Ni1 N6 91.3(3) . .
N6 Ni1 N6 92.4(5) 10_556 .
N5 Ni1 N1 93.3(4) . .
N6 Ni1 N1 172.9(3) 10_556 .
N6 Ni1 N1 92.8(3) . .
N5 Ni1 N1 93.3(4) . 10_556
N6 Ni1 N1 92.8(3) 10_556 10_556
N6 Ni1 N1 172.9(3) . 10_556
N1 Ni1 N1 81.6(5) . 10_556
N5 Ni1 O1W 179.2(4) . .
N6 Ni1 O1W 88.1(3) 10_556 .
N6 Ni1 O1W 88.1(3) . .
N1 Ni1 O1W 87.3(4) . .
N1 Ni1 O1W 87.3(4) 10_556 .
N7 Ni2 N7 95.8(5) 10_556 .
N7 Ni2 O22 169.9(3) 10_556 .
N7 Ni2 O22 91.6(3) . .
N7 Ni2 O22 91.6(3) 10_556 10_556
N7 Ni2 O22 169.9(3) . 10_556
O22 Ni2 O22 80.3(4) . 10_556
N7 Ni2 N4 94.0(3) 10_556 .
N7 Ni2 N4 94.0(3) . .
O22 Ni2 N4 92.4(3) . .
O22 Ni2 N4 92.4(3) 10_556 .
N7 Ni2 O21 92.8(3) 10_556 .
N7 Ni2 O21 92.8(3) . .
O22 Ni2 O21 79.9(3) . .
O22 Ni2 O21 79.9(3) 10_556 .
N4 Ni2 O21 169.9(4) . .
O22 Ni3 O21 83.0(3) . .
O22 Ni3 O13 171.5(3) . .
O21 Ni3 O13 95.4(3) . .
O22 Ni3 O15 93.8(3) . .
O21 Ni3 O15 171.2(3) . .
O13 Ni3 O15 86.6(3) . .
O22 Ni3 O14 80.7(3) . .
O21 Ni3 O14 81.0(3) . .
O13 Ni3 O14 90.8(3) . .
O15 Ni3 O14 90.5(3) . .
O22 Ni3 S1 94.2(2) . .
O21 Ni3 S1 94.5(2) . .
O13 Ni3 S1 94.2(2) . .
O15 Ni3 S1 93.9(2) . .
O14 Ni3 S1 173.5(2) . .
O22 Ni4 O22 82.9(4) 10_556 .
O22 Ni4 O6 172.0(3) 10_556 .
O22 Ni4 O6 95.2(3) . .
O22 Ni4 O6 95.2(3) 10_556 10_556
O22 Ni4 O6 172.0(3) . 10_556
O6 Ni4 O6 85.6(4) . 10_556
O22 Ni4 O14 80.8(2) 10_556 .
O22 Ni4 O14 80.8(2) . .
O6 Ni4 O14 91.2(3) . .
O6 Ni4 O14 91.2(3) 10_556 .
O22 Ni4 S2 94.9(2) 10_556 .
O22 Ni4 S2 94.9(2) . .
O6 Ni4 S2 93.1(2) . .
O6 Ni4 S2 93.1(2) 10_556 .
O14 Ni4 S2 174.2(3) . .
C4 S1 Ni3 107.0(4) . .
C5 S2 Ni4 107.1(5) . .
W1 O2 W1 124.8(5) . 10_556
W4 O4 W4 142.9(5) 10_556 .
W5 O5 W4 124.4(4) . .
W4 O6 Ni4 145.3(4) . .
W5 O8 W1 145.2(4) . .
W3 O9 W4 126.1(3) . .
W2 O10 W3 152.8(4) . .
W3 O12 W3 154.3(5) 10_556 .
W1 O13 Ni3 144.3(4) . .
P1 O14 Ni4 123.8(5) . .
P1 O14 Ni3 124.5(3) . 10_556
Ni4 O14 Ni3 91.5(3) . 10_556
P1 O14 Ni3 124.5(3) . .
Ni4 O14 Ni3 91.5(3) . .
Ni3 O14 Ni3 91.3(3) 10_556 .
W5 O15 Ni3 143.4(4) . .
P1 O16 W5 124.5(3) . .
P1 O16 W4 125.2(3) . .
W5 O16 W4 89.7(2) . .
P1 O16 W3 127.7(4) . .
W5 O16 W3 89.33(19) . .
W4 O16 W3 88.7(2) . .
W2 O17 W1 125.3(3) . .
P1 O18 W1 124.7(3) . 10_556
P1 O18 W1 124.7(3) . .
W1 O18 W1 89.7(3) 10_556 .
P1 O18 W2 127.4(5) . .
W1 O18 W2 89.4(2) 10_556 .
W1 O18 W2 89.4(2) . .
W3 O20 W5 124.5(3) . .
Ni3 O21 Ni3 106.6(4) . 10_556
Ni3 O21 Ni2 96.8(3) . .
Ni3 O21 Ni2 96.8(3) 10_556 .
Ni3 O22 Ni4 106.7(3) . .
Ni3 O22 Ni2 97.3(3) . .
Ni4 O22 Ni2 96.8(3) . .
C1A N1 C1 28(3) . .
C1A N1 Ni1 111(3) . .
C1 N1 Ni1 110(2) . .
C1A N1 H1A 130.4 . .
C1 N1 H1A 109.8 . .
Ni1 N1 H1A 109.8 . .
C1A N1 H1B 83.4 . .
C1 N1 H1B 109.8 . .
Ni1 N1 H1B 109.8 . .
H1A N1 H1B 108.2 . .
C2 N2 C5 107.5(12) . .
C3 N3 C4 107.0(9) . .
C5 N4 N5 109.6(10) . .
C5 N4 Ni2 129.9(9) . .
N5 N4 Ni2 120.5(8) . .
C2 N5 N4 104.6(11) . .
C2 N5 Ni1 129.3(10) . .
N4 N5 Ni1 126.1(8) . .
C3 N6 N7 107.1(8) . .
C3 N6 Ni1 128.1(7) . .
N7 N6 Ni1 124.8(6) . .
C4 N7 N6 106.1(8) . .
C4 N7 Ni2 132.9(7) . .
N6 N7 Ni2 120.9(6) . .
C1 C1 N1 119(2) 10_556 .
C1 C1 H1C 107.5 10_556 .
N1 C1 H1C 107.5 . .
C1 C1 H1D 107.5 10_556 .
N1 C1 H1D 107.5 . .
H1C C1 H1D 107.0 . .
N1 C1A C1A 115(3) . 10_556
N1 C1A H1AB 108.5 . .
C1A C1A H1AB 108.5 10_556 .
N1 C1A H1AC 108.5 . .
C1A C1A H1AC 108.5 10_556 .
H1AB C1A H1AC 107.5 . .
N2 C2 N5 111.3(13) . .
N2 C2 H2A 124.4 . .
N5 C2 H2A 124.4 . .
N6 C3 N3 109.8(9) . .
N6 C3 H3A 125.1 . .
N3 C3 H3A 125.1 . .
N7 C4 N3 110.0(9) . .
N7 C4 S1 128.6(8) . .
N3 C4 S1 121.3(8) . .
N4 C5 N2 107.1(12) . .
N4 C5 S2 131.3(10) . .
N2 C5 S2 121.6(11) . .
Ni1 O1W H1WA 112.7 . .
Ni1 O1W H1WB 112.7 . .
H1WA O1W H1WB 110.4 . .

loop_
_geom_bond_atom_site_label_1
_geom_bond_atom_site_label_2
_geom_bond_distance
_geom_bond_site_symmetry_2
P1 O14 1.507(9) .
P1 O18 1.545(9) .
P1 O16 1.554(6) .
P1 O16 1.554(6) 10_556
W1 O7 1.720(6) .
W1 O13 1.771(6) .
W1 O8 1.932(7) .
W1 O2 1.933(4) .
W1 O17 2.056(6) .
W1 O18 2.429(6) .
W2 O11 1.685(10) .
W2 O17 1.870(7) 10_556
W2 O17 1.870(7) .
W2 O10 1.907(7) .
W2 O10 1.907(7) 10_556
W2 O18 2.529(9) .
W3 O1 1.724(7) .
W3 O20 1.864(7) .
W3 O9 1.872(7) .
W3 O12 1.916(2) .
W3 O10 1.928(7) .
W3 O16 2.521(6) .
W4 O3 1.730(7) .
W4 O6 1.758(7) .
W4 O4 1.941(3) .
W4 O5 1.945(7) .
W4 O9 2.028(7) .
W4 O16 2.450(6) .
W5 O19 1.732(7) .
W5 O15 1.767(7) .
W5 O8 1.909(7) .
W5 O5 1.934(7) .
W5 O20 2.057(6) .
W5 O16 2.416(6) .
Ni1 N5 2.039(11) .
Ni1 N6 2.080(8) 10_556
Ni1 N6 2.080(8) .
Ni1 N1 2.106(9) .
Ni1 N1 2.106(9) 10_556
Ni1 O1W 2.185(10) .
Ni2 N7 2.042(8) 10_556
Ni2 N7 2.042(8) .
Ni2 O22 2.070(6) .
Ni2 O22 2.070(6) 10_556
Ni2 N4 2.071(11) .
Ni2 O21 2.081(9) .
Ni3 O22 2.009(6) .
Ni3 O21 2.015(5) .
Ni3 O13 2.034(6) .
Ni3 O15 2.039(7) .
Ni3 O14 2.260(7) .
Ni3 S1 2.418(3) .
Ni4 O22 2.017(6) 10_556
Ni4 O22 2.017(6) .
Ni4 O6 2.038(7) .
Ni4 O6 2.038(7) 10_556
Ni4 O14 2.249(9) .
Ni4 S2 2.408(4) .
S1 C4 1.738(10) .
S2 C5 1.675(14) .
O2 W1 1.933(4) 10_556
O4 W4 1.941(3) 10_556
O12 W3 1.916(2) 10_556
O14 Ni3 2.260(7) 10_556
O18 W1 2.429(6) 10_556
O21 Ni3 2.015(5) 10_556
N1 C1A 1.49(7) .
N1 C1 1.55(6) .
N1 H1A 0.9000 .
N1 H1B 0.9000 .
N2 C2 1.342(19) .
N2 C5 1.381(17) .
N3 C3 1.343(13) .
N3 C4 1.369(12) .
N4 C5 1.350(17) .
N4 N5 1.403(15) .
N5 C2 1.354(18) .
N6 C3 1.328(12) .
N6 N7 1.422(10) .
N7 C4 1.321(13) .
C1 C1 1.24(13) 10_556
C1 H1C 0.9700 .
C1 H1D 0.9700 .
C1A C1A 1.50(16) 10_556
C1A H1AB 0.9700 .
C1A H1AC 0.9700 .
C2 H2A 0.9300 .
C3 H3A 0.9300 .
O1W H1WA 0.8501 .
O1W H1WB 0.8501 .

loop_
_geom_hbond_atom_site_label_D
_geom_hbond_atom_site_label_H
_geom_hbond_atom_site_label_A
_geom_hbond_distance_DH
_geom_hbond_distance_HA
_geom_hbond_distance_DA
_geom_hbond_angle_DHA
_geom_hbond_site_symmetry_A
N1 H1B O20 0.90 2.28 3.126(11) 156.4 8_556
O1W H1WA O19 0.85 2.02 2.714(11) 138.0 8_556
O1W H1WB O19 0.85 2.02 2.714(11) 138.0 5_554
